data_2233456
loop_
_publ_author_name
'Natarajan, Sampath'
'Mathews, Rita'

_publ_section_title
;
 1'-Methyl-4'-phenyl-2''-sulfanylidenedispiro[indoline-3,2'-pyrrolidine-3',5''-1,3-thiazolidine]-2,4''-dione
;
_journal_coeditor_code GO2041
_journal_issue 2
_journal_name_full 'Acta Crystallographica Section E'
_journal_page_first o343
_journal_paper_doi 10.1107/S1600536811056236
_journal_volume 68
_journal_year 2012
_chemical_formula_iupac 'C20 H17 N3 O2 S2'
_chemical_formula_moiety 'C20 H17 N3 O2 S2'
_chemical_formula_sum 'C20 H17 N3 O2 S2'
_chemical_formula_weight 395.49
_chemical_name_systematic
;
1'-Methyl-4'-phenyl-2''-sulfanylidenedispiro[indoline-3,2'-
pyrrolidine-3',5''-1,3-thiazolidine]-2,4''-dione
;
_space_group_IT_number 15
_symmetry_cell_setting monoclinic
_symmetry_space_group_name_Hall '-C 2yc'
_symmetry_space_group_name_H-M 'C 1 2/c 1'
_atom_sites_solution_hydrogens geom
_atom_sites_solution_primary direct
_atom_sites_solution_secondary difmap
_audit_creation_method SHELXL-97
_cell_angle_alpha 90.00
_cell_angle_beta 90.418(7)
_cell_angle_gamma 90.00
_cell_formula_units_Z 16
_cell_length_a 24.259(6)
_cell_length_b 13.359(3)
_cell_length_c 23.628(5)
_cell_measurement_reflns_used 9064
_cell_measurement_temperature 293(2)
_cell_measurement_theta_max 28
_cell_measurement_theta_min 1
_cell_volume 7657(3)
_computing_cell_refinement 'SAINT (Bruker, 2004)'
_computing_data_collection 'SMART (Bruker, 2004)'
_computing_data_reduction 'SAINT (Bruker, 2004)'
_computing_molecular_graphics 'ORTEP-3 (Farrugia, 1997)'
_computing_publication_material 'PLATON (Spek, 2009)'
_computing_structure_refinement 'SHELXL97 (Sheldrick, 2008)'
_computing_structure_solution 'SHELXS97 (Sheldrick, 2008)'
_diffrn_ambient_temperature 293(2)
_diffrn_measured_fraction_theta_full 1.000
_diffrn_measured_fraction_theta_max 0.979
_diffrn_measurement_device_type 'Bruker SMART APEX CCD area-detector'
_diffrn_measurement_method '\w scans'
_diffrn_radiation_monochromator graphite
_diffrn_radiation_source 'fine-focus sealed tube'
_diffrn_radiation_type MoK\a
_diffrn_radiation_wavelength 0.71073
_diffrn_reflns_av_R_equivalents 0.0000
_diffrn_reflns_av_sigmaI/netI 0.0497
_diffrn_reflns_limit_h_max 32
_diffrn_reflns_limit_h_min -31
_diffrn_reflns_limit_k_max 17
_diffrn_reflns_limit_k_min 0
_diffrn_reflns_limit_l_max 31
_diffrn_reflns_limit_l_min 0
_diffrn_reflns_number 9064
_diffrn_reflns_theta_full 25.00
_diffrn_reflns_theta_max 28.02
_diffrn_reflns_theta_min 1.72
_exptl_absorpt_coefficient_mu 0.298
_exptl_absorpt_correction_T_max 0.9987
_exptl_absorpt_correction_T_min 0.7026
_exptl_absorpt_correction_type refdelf
_exptl_absorpt_process_details
;
(XABS; Parkin <i>et al.</i> 1995).
;
_exptl_crystal_colour yellow
_exptl_crystal_density_diffrn 1.372
_exptl_crystal_density_method 'not measured'
_exptl_crystal_description lath
_exptl_crystal_F_000 3296
_exptl_crystal_size_max 0.45
_exptl_crystal_size_mid 0.38
_exptl_crystal_size_min 0.24
_refine_diff_density_max 0.540
_refine_diff_density_min -0.492
_refine_ls_extinction_method none
_refine_ls_goodness_of_fit_ref 1.087
_refine_ls_hydrogen_treatment constr
_refine_ls_matrix_type full
_refine_ls_number_parameters 463
_refine_ls_number_reflns 9064
_refine_ls_number_restraints 0
_refine_ls_restrained_S_all 1.087
_refine_ls_R_factor_all 0.1119
_refine_ls_R_factor_gt 0.0708
_refine_ls_shift/su_max 0.000
_refine_ls_shift/su_mean 0.000
_refine_ls_structure_factor_coef Fsqd
_refine_ls_weighting_details 'calc w=1/[\s^2^(Fo^2^)+(0.0495P)^2^+12.0550P] where P=(Fo^2^+2Fc^2^)/3'
_refine_ls_weighting_scheme calc
_refine_ls_wR_factor_gt 0.1383
_refine_ls_wR_factor_ref 0.1545
_reflns_number_gt 6169
_reflns_number_total 9064
_reflns_threshold_expression I>2\s(I)
_cod_data_source_file go2041.cif
_cod_data_source_block I
_cod_original_sg_symbol_H-M 'C 2/c'
_cod_database_code 2233456
_cod_database_fobs_code 2233456

loop_
_symmetry_equiv_pos_as_xyz
'x, y, z'
'-x, y, -z+1/2'
'x+1/2, y+1/2, z'
'-x+1/2, y+1/2, -z+1/2'
'-x, -y, -z'
'x, -y, z-1/2'
'-x+1/2, -y+1/2, -z'
'x+1/2, -y+1/2, z-1/2'

loop_
_atom_site_type_symbol
_atom_site_label
_atom_site_fract_x
_atom_site_fract_y
_atom_site_fract_z
_atom_site_U_iso_or_equiv
_atom_site_adp_type
_atom_site_calc_flag
_atom_site_refinement_flags
_atom_site_occupancy
_atom_site_symmetry_multiplicity
S S1A 0.07844(3) 0.44292(5) 0.10629(3) 0.03707(18) Uani d . 1 1
S S2A -0.03750(3) 0.44370(7) 0.06515(4) 0.0536(2) Uani d . 1 1
O O1A 0.06586(9) 0.70694(15) 0.16755(9) 0.0470(5) Uani d . 1 1
O O2A 0.20088(10) 0.4378(2) 0.07926(13) 0.0761(8) Uani d . 1 1
N N1A 0.19449(11) 0.6383(2) 0.14698(13) 0.0626(9) Uani d . 1 1
N N2A 0.17752(12) 0.5500(2) 0.00962(13) 0.0627(8) Uani d . 1 1
H H2A 0.1866 0.5146 -0.0192 0.075 Uiso calc R 1 1
C C1A 0.10975(11) 0.5525(2) 0.13913(12) 0.0336(6) Uani d . 1 1
C C2A 0.15768(11) 0.6004(2) 0.10277(13) 0.0417(7) Uani d . 1 1
C C3A 0.19671(15) 0.5637(3) 0.19186(17) 0.0696(11) Uani d . 1 1
H H3A1 0.2116 0.5920 0.2265 0.083 Uiso calc R 1 1
H H3A2 0.2190 0.5068 0.1809 0.083 Uiso calc R 1 1
C C4A 0.13652(13) 0.5336(2) 0.19913(13) 0.0442(7) Uani d . 1 1
H H4A 0.1202 0.5828 0.2248 0.053 Uiso calc R 1 1
C C5A 0.06213(11) 0.6272(2) 0.14331(12) 0.0348(6) Uani d . 1 1
N N6A 0.01560(9) 0.59483(18) 0.11580(11) 0.0411(6) Uani d . 1 1
H H6A -0.0125 0.6335 0.1117 0.049 Uiso calc R 1 1
C C7A 0.01507(11) 0.4997(2) 0.09515(12) 0.0345(6) Uani d . 1 1
C C8A 0.18171(12) 0.5186(3) 0.06360(16) 0.0538(9) Uani d . 1 1
C C9A 0.15640(13) 0.6479(3) 0.00619(16) 0.0534(9) Uani d . 1 1
C C10A 0.15109(15) 0.7069(3) -0.04149(17) 0.0685(11) Uani d . 1 1
H H10A 0.1581 0.6818 -0.0774 0.082 Uiso calc R 1 1
C C11A 0.13493(17) 0.8045(4) -0.0334(2) 0.0822(14) Uani d . 1 1
H H11A 0.1313 0.8463 -0.0646 0.099 Uiso calc R 1 1
C C12A 0.12411(18) 0.8418(3) 0.0193(2) 0.0785(13) Uani d . 1 1
H H12A 0.1135 0.9083 0.0234 0.094 Uiso calc R 1 1
C C13A 0.12889(15) 0.7803(3) 0.06675(18) 0.0624(10) Uani d . 1 1
H H13A 0.1220 0.8057 0.1027 0.075 Uiso calc R 1 1
C C14A 0.14398(12) 0.6817(2) 0.05987(14) 0.0446(7) Uani d . 1 1
C C15A 0.24819(17) 0.6718(4) 0.1271(2) 0.110(2) Uani d . 1 1
H H15A 0.2696 0.6960 0.1586 0.165 Uiso calc R 1 1
H H15B 0.2433 0.7246 0.1000 0.165 Uiso calc R 1 1
H H15C 0.2670 0.6168 0.1096 0.165 Uiso calc R 1 1
C C16A 0.12790(14) 0.4324(2) 0.22578(13) 0.0480(8) Uani d . 1 1
C C17A 0.0875(2) 0.4210(4) 0.26582(18) 0.0935(10) Uani d . 1 1
H H17A 0.0648 0.4747 0.2748 0.112 Uiso calc R 1 1
C C18A 0.0803(2) 0.3289(4) 0.29305(19) 0.0935(10) Uani d . 1 1
H H18A 0.0530 0.3222 0.3203 0.112 Uiso calc R 1 1
C C19A 0.1121(2) 0.2507(4) 0.28035(19) 0.0935(10) Uani d . 1 1
H H19A 0.1068 0.1901 0.2988 0.112 Uiso calc R 1 1
C C20A 0.1516(2) 0.2587(3) 0.2412(2) 0.0909(16) Uani d . 1 1
H H20A 0.1734 0.2036 0.2327 0.109 Uiso calc R 1 1
C C21A 0.16001(17) 0.3502(3) 0.21300(18) 0.0696(11) Uani d . 1 1
H H21A 0.1873 0.3553 0.1857 0.084 Uiso calc R 1 1
S S1B 0.36499(4) 0.44011(6) 0.16906(4) 0.0522(2) Uani d . 1 1
S S2B 0.31112(5) 0.44048(10) 0.28093(5) 0.0892(4) Uani d . 1 1
O O1B 0.43828(9) 0.19100(16) 0.19970(9) 0.0503(6) Uani d . 1 1
O O2B 0.36139(11) 0.43102(18) 0.03885(10) 0.0619(7) Uani d . 1 1
N N1B 0.42929(9) 0.23907(18) 0.06498(10) 0.0371(6) Uani d . 1 1
N N2B 0.29280(11) 0.3182(2) 0.05743(12) 0.0552(7) Uani d . 1 1
H H2B 0.2658 0.3492 0.0414 0.066 Uiso calc R 1 1
C C1B 0.40734(12) 0.3350(2) 0.14583(12) 0.0382(7) Uani d . 1 1
C C2B 0.38050(11) 0.2770(2) 0.09430(12) 0.0353(6) Uani d . 1 1
C C3B 0.46916(13) 0.3211(2) 0.06459(13) 0.0462(8) Uani d . 1 1
H H3B1 0.4583 0.3727 0.0379 0.055 Uiso calc R 1 1
H H3B2 0.5057 0.2972 0.0550 0.055 Uiso calc R 1 1
C C4B 0.46771(12) 0.3603(2) 0.12547(13) 0.0419(7) Uani d . 1 1
H H4B 0.4925 0.3170 0.1475 0.050 Uiso calc R 1 1
C C5B 0.41038(12) 0.2663(2) 0.19733(12) 0.0403(7) Uani d . 1 1
N N6B 0.37778(11) 0.2991(2) 0.24075(11) 0.0526(7) Uani d . 1 1
H H6B 0.3745 0.2646 0.2713 0.063 Uiso calc R 1 1
C C7B 0.35061(14) 0.3880(3) 0.23427(13) 0.0531(9) Uani d . 1 1
C C8B 0.34507(14) 0.3535(2) 0.05928(13) 0.0442(8) Uani d . 1 1
C C9B 0.28757(13) 0.2259(3) 0.08442(14) 0.0522(9) Uani d . 1 1
C C10B 0.24089(16) 0.1667(4) 0.08728(17) 0.0769(13) Uani d . 1 1
H H10B 0.2071 0.1886 0.0732 0.092 Uiso calc R 1 1
C C11B 0.24680(18) 0.0736(4) 0.11201(19) 0.0845(14) Uani d . 1 1
H H11B 0.2163 0.0317 0.1143 0.101 Uiso calc R 1 1
C C12B 0.29666(18) 0.0413(3) 0.13330(16) 0.0683(11) Uani d . 1 1
H H12B 0.2993 -0.0218 0.1498 0.082 Uiso calc R 1 1
C C13B 0.34306(14) 0.1015(3) 0.13039(14) 0.0513(8) Uani d . 1 1
H H13B 0.3769 0.0789 0.1441 0.062 Uiso calc R 1 1
C C14B 0.33827(12) 0.1962(2) 0.10669(12) 0.0404(7) Uani d . 1 1
C C15B 0.41752(14) 0.1977(3) 0.00892(13) 0.0522(8) Uani d . 1 1
H H15D 0.4512 0.1748 -0.0078 0.078 Uiso calc R 1 1
H H15E 0.4013 0.2485 -0.0146 0.078 Uiso calc R 1 1
H H15F 0.3924 0.1426 0.0124 0.078 Uiso calc R 1 1
C C16B 0.48891(14) 0.4658(2) 0.13328(15) 0.0492(8) Uani d . 1 1
C C17B 0.5268(3) 0.4834(4) 0.1750(3) 0.1263(14) Uani d . 1 1
H H17B 0.5374 0.4318 0.1992 0.152 Uiso calc R 1 1
C C18B 0.5496(3) 0.5779(4) 0.1817(3) 0.1263(14) Uani d . 1 1
H H18B 0.5762 0.5879 0.2096 0.152 Uiso calc R 1 1
C C19B 0.5342(3) 0.6552(4) 0.1489(3) 0.1263(14) Uani d . 1 1
H H19B 0.5487 0.7187 0.1551 0.152 Uiso calc R 1 1
C C20B 0.49755(19) 0.6390(3) 0.1072(2) 0.0805(13) Uani d . 1 1
H H20B 0.4872 0.6916 0.0836 0.097 Uiso calc R 1 1
C C21B 0.47467(17) 0.5443(3) 0.09865(17) 0.0669(10) Uani d . 1 1
H H21B 0.4496 0.5342 0.0692 0.080 Uiso calc R 1 1

loop_
_atom_site_aniso_label
_atom_site_aniso_U_11
_atom_site_aniso_U_22
_atom_site_aniso_U_33
_atom_site_aniso_U_12
_atom_site_aniso_U_13
_atom_site_aniso_U_23
S1A 0.0367(4) 0.0316(4) 0.0428(4) 0.0071(3) -0.0041(3) -0.0068(3)
S2A 0.0362(4) 0.0512(5) 0.0733(6) -0.0032(4) -0.0057(4) -0.0160(5)
O1A 0.0530(13) 0.0342(12) 0.0536(13) 0.0066(10) -0.0067(10) -0.0132(10)
O2A 0.0543(15) 0.0664(18) 0.108(2) 0.0300(13) 0.0262(14) 0.0231(16)
N1A 0.0485(16) 0.063(2) 0.076(2) -0.0201(14) -0.0237(15) 0.0221(17)
N2A 0.0622(18) 0.064(2) 0.063(2) 0.0055(16) 0.0258(15) 0.0041(16)
C1A 0.0325(13) 0.0304(15) 0.0377(15) 0.0049(11) -0.0039(11) 0.0008(12)
C2A 0.0297(14) 0.0445(18) 0.0510(19) 0.0033(12) -0.0011(13) 0.0108(15)
C3A 0.058(2) 0.074(3) 0.076(3) -0.0142(19) -0.0321(19) 0.023(2)
C4A 0.0525(18) 0.0396(18) 0.0405(17) -0.0004(14) -0.0125(14) 0.0018(14)
C5A 0.0382(15) 0.0332(16) 0.0330(15) 0.0017(12) 0.0022(12) -0.0032(12)
N6A 0.0308(12) 0.0352(14) 0.0573(17) 0.0080(10) -0.0025(11) -0.0109(12)
C7A 0.0341(14) 0.0316(16) 0.0379(16) -0.0008(11) 0.0053(12) -0.0044(12)
C8A 0.0316(16) 0.055(2) 0.075(3) 0.0080(15) 0.0158(16) 0.0141(19)
C9A 0.0428(18) 0.057(2) 0.061(2) -0.0046(16) 0.0045(16) 0.0148(18)
C10A 0.061(2) 0.089(3) 0.056(2) -0.010(2) 0.0069(18) 0.022(2)
C11A 0.069(3) 0.089(3) 0.089(3) 0.001(2) 0.008(2) 0.049(3)
C12A 0.079(3) 0.055(3) 0.101(4) 0.004(2) 0.009(3) 0.038(3)
C13A 0.063(2) 0.049(2) 0.076(3) -0.0011(17) 0.0058(19) 0.0151(19)
C14A 0.0369(16) 0.0448(19) 0.052(2) -0.0002(13) -0.0001(14) 0.0135(15)
C15A 0.055(2) 0.138(5) 0.137(4) -0.049(3) -0.032(3) 0.063(4)
C16A 0.063(2) 0.0434(19) 0.0368(17) -0.0033(16) -0.0166(15) 0.0032(14)
C17A 0.146(3) 0.0746(19) 0.0599(16) -0.0371(19) 0.0032(17) 0.0009(14)
C18A 0.146(3) 0.0746(19) 0.0599(16) -0.0371(19) 0.0032(17) 0.0009(14)
C19A 0.146(3) 0.0746(19) 0.0599(16) -0.0371(19) 0.0032(17) 0.0009(14)
C20A 0.114(4) 0.046(2) 0.112(4) 0.005(2) -0.057(3) 0.007(2)
C21A 0.073(3) 0.050(2) 0.085(3) 0.0097(19) -0.014(2) 0.014(2)
S1B 0.0704(6) 0.0407(5) 0.0455(5) 0.0290(4) 0.0036(4) -0.0023(4)
S2B 0.1098(9) 0.1043(9) 0.0537(6) 0.0609(8) 0.0190(6) -0.0113(6)
O1B 0.0636(14) 0.0409(13) 0.0464(13) 0.0242(11) 0.0049(11) 0.0072(10)
O2B 0.0807(17) 0.0452(14) 0.0596(16) 0.0130(12) -0.0078(13) 0.0167(12)
N1B 0.0390(13) 0.0367(14) 0.0357(13) 0.0064(10) 0.0065(10) -0.0058(11)
N2B 0.0428(15) 0.070(2) 0.0530(17) 0.0194(14) -0.0034(13) 0.0125(15)
C1B 0.0466(16) 0.0313(15) 0.0367(16) 0.0186(13) 0.0028(13) 0.0009(12)
C2B 0.0375(15) 0.0351(16) 0.0335(15) 0.0157(12) 0.0023(12) 0.0021(12)
C3B 0.0466(17) 0.0453(19) 0.0470(19) 0.0048(14) 0.0104(14) -0.0013(15)
C4B 0.0417(16) 0.0375(17) 0.0465(18) 0.0082(13) -0.0034(13) 0.0006(14)
C5B 0.0494(17) 0.0396(17) 0.0320(16) 0.0141(14) -0.0033(13) -0.0023(13)
N6B 0.0723(19) 0.0540(17) 0.0315(14) 0.0285(15) 0.0073(13) 0.0031(12)
C7B 0.066(2) 0.055(2) 0.0382(18) 0.0278(17) -0.0050(16) -0.0074(15)
C8B 0.0545(19) 0.0451(19) 0.0329(17) 0.0184(15) -0.0013(14) -0.0007(14)
C9B 0.0422(18) 0.072(2) 0.0422(19) 0.0081(17) 0.0079(14) 0.0062(17)
C10B 0.045(2) 0.123(4) 0.063(3) -0.007(2) 0.0050(18) 0.021(3)
C11B 0.065(3) 0.118(4) 0.071(3) -0.034(3) 0.012(2) 0.015(3)
C12B 0.081(3) 0.067(3) 0.058(2) -0.019(2) 0.014(2) 0.011(2)
C13B 0.057(2) 0.049(2) 0.049(2) 0.0055(16) 0.0081(16) 0.0036(16)
C14B 0.0410(16) 0.0455(18) 0.0348(16) 0.0074(14) 0.0074(13) 0.0004(14)
C15B 0.061(2) 0.054(2) 0.0409(19) 0.0061(17) 0.0089(15) -0.0134(16)
C16B 0.057(2) 0.0360(18) 0.055(2) 0.0039(14) -0.0059(16) -0.0008(15)
C17B 0.164(3) 0.0598(18) 0.154(3) -0.022(2) -0.091(3) 0.0004(19)
C18B 0.164(3) 0.0598(18) 0.154(3) -0.022(2) -0.091(3) 0.0004(19)
C19B 0.164(3) 0.0598(18) 0.154(3) -0.022(2) -0.091(3) 0.0004(19)
C20B 0.103(3) 0.043(2) 0.096(3) 0.002(2) 0.011(3) 0.013(2)
C21B 0.085(3) 0.043(2) 0.073(3) -0.0003(19) -0.013(2) 0.0076(19)

loop_
_atom_type_symbol
_atom_type_description
_atom_type_scat_dispersion_real
_atom_type_scat_dispersion_imag
_atom_type_scat_source
C C 0.0033 0.0016 'International Tables Vol C Tables 4.2.6.8 and 6.1.1.4'
H H 0.0000 0.0000 'International Tables Vol C Tables 4.2.6.8 and 6.1.1.4'
N N 0.0061 0.0033 'International Tables Vol C Tables 4.2.6.8 and 6.1.1.4'
O O 0.0106 0.0060 'International Tables Vol C Tables 4.2.6.8 and 6.1.1.4'
S S 0.1246 0.1234 'International Tables Vol C Tables 4.2.6.8 and 6.1.1.4'

loop_
_geom_angle_atom_site_label_1
_geom_angle_atom_site_label_2
_geom_angle_atom_site_label_3
_geom_angle
C7A S1A C1A 94.56(12)
C3A N1A C15A 114.6(3)
C3A N1A C2A 107.6(3)
C15A N1A C2A 114.8(3)
C8A N2A C9A 111.7(3)
C8A N2A H2A 124.2
C9A N2A H2A 124.2
C5A C1A C4A 110.7(2)
C5A C1A C2A 109.2(2)
C4A C1A C2A 104.7(2)
C5A C1A S1A 103.84(18)
C4A C1A S1A 115.01(19)
C2A C1A S1A 113.5(2)
N1A C2A C14A 111.0(3)
N1A C2A C8A 116.2(3)
C14A C2A C8A 100.8(3)
N1A C2A C1A 101.5(2)
C14A C2A C1A 119.5(2)
C8A C2A C1A 108.6(2)
N1A C3A C4A 103.4(3)
N1A C3A H3A1 111.1
C4A C3A H3A1 111.1
N1A C3A H3A2 111.1
C4A C3A H3A2 111.1
H3A1 C3A H3A2 109.0
C16A C4A C3A 114.8(3)
C16A C4A C1A 117.5(2)
C3A C4A C1A 104.2(3)
C16A C4A H4A 106.5
C3A C4A H4A 106.5
C1A C4A H4A 106.5
O1A C5A N6A 124.1(3)
O1A C5A C1A 123.4(3)
N6A C5A C1A 112.6(2)
C7A N6A C5A 118.1(2)
C7A N6A H6A 121.0
C5A N6A H6A 121.0
N6A C7A S2A 126.0(2)
N6A C7A S1A 110.4(2)
S2A C7A S1A 123.60(17)
O2A C8A N2A 125.7(4)
O2A C8A C2A 125.6(3)
N2A C8A C2A 108.7(3)
C10A C9A C14A 122.9(4)
C10A C9A N2A 127.6(4)
C14A C9A N2A 109.4(3)
C11A C10A C9A 116.9(4)
C11A C10A H10A 121.6
C9A C10A H10A 121.6
C12A C11A C10A 122.0(4)
C12A C11A H11A 119.0
C10A C11A H11A 119.0
C11A C12A C13A 120.1(4)
C11A C12A H12A 120.0
C13A C12A H12A 120.0
C14A C13A C12A 119.3(4)
C14A C13A H13A 120.4
C12A C13A H13A 120.4
C13A C14A C9A 118.7(3)
C13A C14A C2A 131.4(3)
C9A C14A C2A 109.3(3)
N1A C15A H15A 109.5
N1A C15A H15B 109.5
H15A C15A H15B 109.5
N1A C15A H15C 109.5
H15A C15A H15C 109.5
H15B C15A H15C 109.5
C17A C16A C21A 117.9(4)
C17A C16A C4A 119.3(3)
C21A C16A C4A 122.8(3)
C16A C17A C18A 120.4(5)
C16A C17A H17A 119.8
C18A C17A H17A 119.8
C19A C18A C17A 120.7(5)
C19A C18A H18A 119.6
C17A C18A H18A 119.6
C18A C19A C20A 120.7(5)
C18A C19A H19A 119.7
C20A C19A H19A 119.7
C19A C20A C21A 120.2(5)
C19A C20A H20A 119.9
C21A C20A H20A 119.9
C16A C21A C20A 120.2(4)
C16A C21A H21A 119.9
C20A C21A H21A 119.9
C7B S1B C1B 94.37(14)
C15B N1B C3B 113.7(2)
C15B N1B C2B 113.9(2)
C3B N1B C2B 106.3(2)
C8B N2B C9B 112.4(3)
C8B N2B H2B 123.8
C9B N2B H2B 123.8
C5B C1B C2B 109.7(2)
C5B C1B C4B 109.3(2)
C2B C1B C4B 104.3(2)
C5B C1B S1B 104.28(19)
C2B C1B S1B 112.30(18)
C4B C1B S1B 116.9(2)
N1B C2B C14B 113.2(2)
N1B C2B C8B 114.7(2)
C14B C2B C8B 101.4(2)
N1B C2B C1B 101.8(2)
C14B C2B C1B 118.4(2)
C8B C2B C1B 107.9(2)
N1B C3B C4B 103.3(2)
N1B C3B H3B1 111.1
C4B C3B H3B1 111.1
N1B C3B H3B2 111.1
C4B C3B H3B2 111.1
H3B1 C3B H3B2 109.1
C16B C4B C3B 115.1(3)
C16B C4B C1B 118.5(2)
C3B C4B C1B 103.9(2)
C16B C4B H4B 106.2
C3B C4B H4B 106.2
C1B C4B H4B 106.2
O1B C5B N6B 123.7(3)
O1B C5B C1B 124.0(3)
N6B C5B C1B 112.3(2)
C7B N6B C5B 118.3(3)
C7B N6B H6B 120.9
C5B N6B H6B 120.9
N6B C7B S2B 125.8(3)
N6B C7B S1B 110.5(2)
S2B C7B S1B 123.7(2)
O2B C8B N2B 126.5(3)
O2B C8B C2B 126.1(3)
N2B C8B C2B 107.4(3)
C10B C9B C14B 122.7(4)
C10B C9B N2B 127.2(3)
C14B C9B N2B 110.0(3)
C11B C10B C9B 116.9(4)
C11B C10B H10B 121.5
C9B C10B H10B 121.5
C12B C11B C10B 121.7(4)
C12B C11B H11B 119.1
C10B C11B H11B 119.1
C11B C12B C13B 120.7(4)
C11B C12B H12B 119.6
C13B C12B H12B 119.6
C12B C13B C14B 118.9(3)
C12B C13B H13B 120.5
C14B C13B H13B 120.5
C13B C14B C9B 118.9(3)
C13B C14B C2B 132.2(3)
C9B C14B C2B 108.6(3)
N1B C15B H15D 109.5
N1B C15B H15E 109.5
H15D C15B H15E 109.5
N1B C15B H15F 109.5
H15D C15B H15F 109.5
H15E C15B H15F 109.5
C17B C16B C21B 117.7(4)
C17B C16B C4B 118.4(3)
C21B C16B C4B 123.8(3)
C16B C17B C18B 120.4(5)
C16B C17B H17B 119.8
C18B C17B H17B 119.8
C19B C18B C17B 121.8(5)
C19B C18B H18B 119.1
C17B C18B H18B 119.1
C20B C19B C18B 118.7(5)
C20B C19B H19B 120.7
C18B C19B H19B 120.7
C19B C20B C21B 120.8(4)
C19B C20B H20B 119.6
C21B C20B H20B 119.6
C16B C21B C20B 120.6(4)
C16B C21B H21B 119.7
C20B C21B H21B 119.7

loop_
_geom_bond_atom_site_label_1
_geom_bond_atom_site_label_2
_geom_bond_distance
S1A C7A 1.733(3)
S1A C1A 1.820(3)
S2A C7A 1.636(3)
O1A C5A 1.213(3)
O2A C8A 1.232(4)
N1A C3A 1.456(4)
N1A C15A 1.458(5)
N1A C2A 1.460(4)
N2A C8A 1.346(5)
N2A C9A 1.406(4)
N2A H2A 0.8600
C1A C5A 1.530(4)
C1A C4A 1.575(4)
C1A C2A 1.586(4)
C2A C14A 1.520(4)
C2A C8A 1.549(5)
C3A C4A 1.526(5)
C3A H3A1 0.9700
C3A H3A2 0.9700
C4A C16A 1.506(4)
C4A H4A 0.9800
C5A N6A 1.368(4)
N6A C7A 1.361(4)
N6A H6A 0.8600
C9A C10A 1.380(5)
C9A C14A 1.382(5)
C10A C11A 1.376(6)
C10A H10A 0.9300
C11A C12A 1.367(6)
C11A H11A 0.9300
C12A C13A 1.394(5)
C12A H12A 0.9300
C13A C14A 1.378(5)
C13A H13A 0.9300
C15A H15A 0.9600
C15A H15B 0.9600
C15A H15C 0.9600
C16A C17A 1.376(6)
C16A C21A 1.381(5)
C17A C18A 1.399(6)
C17A H17A 0.9300
C18A C19A 1.334(7)
C18A H18A 0.9300
C19A C20A 1.341(7)
C19A H19A 0.9300
C20A C21A 1.408(6)
C20A H20A 0.9300
C21A H21A 0.9300
S1B C7B 1.728(4)
S1B C1B 1.826(3)
S2B C7B 1.625(3)
O1B C5B 1.214(3)
O2B C8B 1.210(4)
N1B C15B 1.462(4)
N1B C3B 1.462(4)
N1B C2B 1.466(3)
N2B C8B 1.353(4)
N2B C9B 1.394(4)
N2B H2B 0.8600
C1B C5B 1.525(4)
C1B C2B 1.580(4)
C1B C4B 1.581(4)
C2B C14B 1.518(4)
C2B C8B 1.568(4)
C3B C4B 1.531(4)
C3B H3B1 0.9700
C3B H3B2 0.9700
C4B C16B 1.511(4)
C4B H4B 0.9800
C5B N6B 1.372(4)
N6B C7B 1.367(4)
N6B H6B 0.8600
C9B C10B 1.383(5)
C9B C14B 1.392(4)
C10B C11B 1.381(6)
C10B H10B 0.9300
C11B C12B 1.376(6)
C11B H11B 0.9300
C12B C13B 1.386(5)
C12B H12B 0.9300
C13B C14B 1.387(4)
C13B H13B 0.9300
C15B H15D 0.9600
C15B H15E 0.9600
C15B H15F 0.9600
C16B C17B 1.363(6)
C16B C21B 1.372(5)
C17B C18B 1.386(6)
C17B H17B 0.9300
C18B C19B 1.342(7)
C18B H18B 0.9300
C19B C20B 1.341(6)
C19B H19B 0.9300
C20B C21B 1.396(5)
C20B H20B 0.9300
C21B H21B 0.9300

loop_
_geom_hbond_atom_site_label_D
_geom_hbond_atom_site_label_H
_geom_hbond_atom_site_label_A
_geom_hbond_site_symmetry_A
_geom_hbond_distance_DH
_geom_hbond_distance_HA
_geom_hbond_distance_DA
_geom_hbond_angle_DHA
N2B H2B O2A . 0.86 2.17 2.794(3) 129
N6A H6A N1B 3_455 0.86 2.28 3.083(3) 156
C4B H4B O1A 3_545 0.98 2.36 3.290(3) 159
N6B H6B O1A 4_545 0.86 2.18 2.836(3) 133
N2A H2A Cg1 7_555 0.86 2.95 3.806(3) 170

loop_
_geom_torsion_atom_site_label_1
_geom_torsion_atom_site_label_2
_geom_torsion_atom_site_label_3
_geom_torsion_atom_site_label_4
_geom_torsion
C7A S1A C1A C5A 5.1(2)
C7A S1A C1A C4A 126.1(2)
C7A S1A C1A C2A -113.4(2)
C3A N1A C2A C14A 168.7(3)
C15A N1A C2A C14A -62.4(4)
C3A N1A C2A C8A -76.9(4)
C15A N1A C2A C8A 51.9(4)
C3A N1A C2A C1A 40.7(3)
C15A N1A C2A C1A 169.6(3)
C5A C1A C2A N1A 97.5(3)
C4A C1A C2A N1A -21.0(3)
S1A C1A C2A N1A -147.2(2)
C5A C1A C2A C14A -24.9(4)
C4A C1A C2A C14A -143.4(3)
S1A C1A C2A C14A 90.4(3)
C5A C1A C2A C8A -139.6(2)
C4A C1A C2A C8A 101.9(3)
S1A C1A C2A C8A -24.3(3)
C15A N1A C3A C4A -173.4(4)
C2A N1A C3A C4A -44.4(4)
N1A C3A C4A C16A 157.7(3)
N1A C3A C4A C1A 27.7(4)
C5A C1A C4A C16A 110.3(3)
C2A C1A C4A C16A -132.2(3)
S1A C1A C4A C16A -7.0(4)
C5A C1A C4A C3A -121.4(3)
C2A C1A C4A C3A -3.9(3)
S1A C1A C4A C3A 121.3(3)
C4A C1A C5A O1A 49.6(4)
C2A C1A C5A O1A -65.1(4)
S1A C1A C5A O1A 173.5(2)
C4A C1A C5A N6A -131.7(3)
C2A C1A C5A N6A 113.6(3)
S1A C1A C5A N6A -7.8(3)
O1A C5A N6A C7A -173.6(3)
C1A C5A N6A C7A 7.7(4)
C5A N6A C7A S2A 175.3(2)
C5A N6A C7A S1A -3.4(3)
C1A S1A C7A N6A -1.5(2)
C1A S1A C7A S2A 179.75(19)
C9A N2A C8A O2A -177.0(3)
C9A N2A C8A C2A 3.8(4)
N1A C2A C8A O2A 57.2(4)
C14A C2A C8A O2A 177.2(3)
C1A C2A C8A O2A -56.4(4)
N1A C2A C8A N2A -123.6(3)
C14A C2A C8A N2A -3.5(3)
C1A C2A C8A N2A 122.8(3)
C8A N2A C9A C10A 173.9(3)
C8A N2A C9A C14A -2.4(4)
C14A C9A C10A C11A 2.9(5)
N2A C9A C10A C11A -172.9(4)
C9A C10A C11A C12A -0.5(6)
C10A C11A C12A C13A -0.5(7)
C11A C12A C13A C14A -0.7(6)
C12A C13A C14A C9A 3.0(5)
C12A C13A C14A C2A 173.4(3)
C10A C9A C14A C13A -4.1(5)
N2A C9A C14A C13A 172.3(3)
C10A C9A C14A C2A -176.6(3)
N2A C9A C14A C2A -0.1(4)
N1A C2A C14A C13A -45.3(4)
C8A C2A C14A C13A -169.0(3)
C1A C2A C14A C13A 72.2(4)
N1A C2A C14A C9A 125.8(3)
C8A C2A C14A C9A 2.1(3)
C1A C2A C14A C9A -116.6(3)
C3A C4A C16A C17A 138.1(4)
C1A C4A C16A C17A -98.9(4)
C3A C4A C16A C21A -40.0(5)
C1A C4A C16A C21A 83.0(4)
C21A C16A C17A C18A 1.1(6)
C4A C16A C17A C18A -177.1(4)
C16A C17A C18A C19A -0.6(7)
C17A C18A C19A C20A 0.0(8)
C18A C19A C20A C21A 0.1(7)
C17A C16A C21A C20A -1.0(6)
C4A C16A C21A C20A 177.1(3)
C19A C20A C21A C16A 0.4(6)
C7B S1B C1B C5B -4.6(2)
C7B S1B C1B C2B 114.0(2)
C7B S1B C1B C4B -125.4(2)
C15B N1B C2B C14B 63.0(3)
C3B N1B C2B C14B -170.9(2)
C15B N1B C2B C8B -52.7(3)
C3B N1B C2B C8B 73.4(3)
C15B N1B C2B C1B -168.9(2)
C3B N1B C2B C1B -42.8(3)
C5B C1B C2B N1B -94.1(3)
C4B C1B C2B N1B 23.0(3)
S1B C1B C2B N1B 150.45(19)
C5B C1B C2B C14B 30.6(3)
C4B C1B C2B C14B 147.7(2)
S1B C1B C2B C14B -84.8(3)
C5B C1B C2B C8B 144.9(2)
C4B C1B C2B C8B -98.1(2)
S1B C1B C2B C8B 29.4(3)
C15B N1B C3B C4B 172.0(2)
C2B N1B C3B C4B 45.8(3)
N1B C3B C4B C16B -159.4(2)
N1B C3B C4B C1B -28.3(3)
C5B C1B C4B C16B -110.6(3)
C2B C1B C4B C16B 132.2(3)
S1B C1B C4B C16B 7.5(4)
C5B C1B C4B C3B 120.3(3)
C2B C1B C4B C3B 3.1(3)
S1B C1B C4B C3B -121.6(2)
C2B C1B C5B O1B 64.7(4)
C4B C1B C5B O1B -49.1(4)
S1B C1B C5B O1B -174.8(3)
C2B C1B C5B N6B -115.0(3)
C4B C1B C5B N6B 131.1(3)
S1B C1B C5B N6B 5.4(3)
O1B C5B N6B C7B 176.4(3)
C1B C5B N6B C7B -3.8(4)
C5B N6B C7B S2B -178.8(3)
C5B N6B C7B S1B 0.0(4)
C1B S1B C7B N6B 3.0(3)
C1B S1B C7B S2B -178.2(3)
C9B N2B C8B O2B 179.2(3)
C9B N2B C8B C2B -2.3(4)
N1B C2B C8B O2B -56.4(4)
C14B C2B C8B O2B -178.7(3)
C1B C2B C8B O2B 56.2(4)
N1B C2B C8B N2B 125.1(3)
C14B C2B C8B N2B 2.8(3)
C1B C2B C8B N2B -122.3(3)
C8B N2B C9B C10B -175.8(4)
C8B N2B C9B C14B 0.8(4)
C14B C9B C10B C11B -2.0(6)
N2B C9B C10B C11B 174.2(4)
C9B C10B C11B C12B 0.5(7)
C10B C11B C12B C13B -0.3(7)
C11B C12B C13B C14B 1.3(6)
C12B C13B C14B C9B -2.7(5)
C12B C13B C14B C2B -176.1(3)
C10B C9B C14B C13B 3.1(5)
N2B C9B C14B C13B -173.7(3)
C10B C9B C14B C2B 178.0(3)
N2B C9B C14B C2B 1.2(4)
N1B C2B C14B C13B 48.2(4)
C8B C2B C14B C13B 171.5(3)
C1B C2B C14B C13B -70.7(4)
N1B C2B C14B C9B -125.7(3)
C8B C2B C14B C9B -2.4(3)
C1B C2B C14B C9B 115.4(3)
C3B C4B C16B C17B -130.5(5)
C1B C4B C16B C17B 105.8(5)
C3B C4B C16B C21B 45.6(5)
C1B C4B C16B C21B -78.1(4)
C21B C16B C17B C18B 0.1(9)
C4B C16B C17B C18B 176.4(5)
C16B C17B C18B C19B 2.1(11)
C17B C18B C19B C20B -2.9(11)
C18B C19B C20B C21B 1.5(10)
C17B C16B C21B C20B -1.4(7)
C4B C16B C21B C20B -177.5(4)
C19B C20B C21B C16B 0.7(7)
